data_1568212
loop_
_publ_author_name
'Lin, Zuzhang'
'Cai, Yapeng'
'Zhang, Yaowei'
'Zhang, Hong'
'Xia, Haiping'

_publ_section_title
;
 Heterocyclic Suzuki-Miyaura coupling reaction of metalla-aromatics and
 mechanistic analysis of site selectivity.
;
_journal_issue 5
_journal_name_full 'Chemical science'
_journal_page_first 1227
_journal_page_last 1233
_journal_paper_doi 10.1039/d2sc05455h
_journal_volume 14
_journal_year 2023
_chemical_formula_moiety 'C84 H65 Br Os P3, C2 H4 Cl2, Br'
_chemical_formula_sum 'C86 H69 Br Cl3 Os P3'
_chemical_formula_weight 1571.78
_space_group_crystal_system triclinic
_space_group_IT_number 2
_space_group_name_Hall '-P 1'
_space_group_name_H-M_alt 'P -1'
_atom_sites_solution_hydrogens geom
_audit_creation_date 2022-06-13
_audit_creation_method
;
Olex2 1.3
(compiled 2020.11.12 svn.r5f609507 for OlexSys, GUI svn.r6408)
;
_audit_update_record
;
2022-08-05 deposited with the CCDC.	2022-12-30 downloaded from the CCDC.
;
_cell_angle_alpha 93.513(2)
_cell_angle_beta 96.836(2)
_cell_angle_gamma 101.444(2)
_cell_formula_units_Z 2
_cell_length_a 13.8929(3)
_cell_length_b 15.2075(3)
_cell_length_c 18.0219(4)
_cell_measurement_reflns_used 30665
_cell_measurement_temperature 100.00(10)
_cell_measurement_theta_max 75.7870
_cell_measurement_theta_min 2.4900
_cell_volume 3691.25(14)
_computing_cell_refinement 'CrysAlisPro 1.171.39.46 (Rigaku OD, 2018)'
_computing_data_collection 'CrysAlisPro 1.171.39.46 (Rigaku OD, 2018)'
_computing_data_reduction 'CrysAlisPro 1.171.39.46 (Rigaku OD, 2018)'
_computing_molecular_graphics 'Olex2 1.3 (Dolomanov et al., 2009)'
_computing_publication_material 'Olex2 1.3 (Dolomanov et al., 2009)'
_computing_structure_refinement 'SHELXL 2018/3 (Sheldrick, 2015)'
_computing_structure_solution 'ShelXT (Sheldrick, 2015)'
_diffrn_ambient_temperature 100.00(10)
_diffrn_detector_area_resol_mean 10.0000
_diffrn_detector_type HyPix
_diffrn_measured_fraction_theta_full 0.991
_diffrn_measured_fraction_theta_max 0.991
_diffrn_measurement_details
;
List of Runs (angles in degrees, time in seconds):

  # Type    Start    End  Width  t~exp~   \w     \q     \k     \f   Frames
#--------------------------------------------------------------------------
  1  \w     27.00  53.00   0.50    0.50    --   52.00  79.00 -81.01   52
  2  \w     36.00  69.00   0.50    0.50    --   60.00  77.00 -78.54   66
  3  \w     73.00 124.00   0.50    0.50    --   52.00  79.00 -81.01  102
  4  \w    104.00 130.00   0.50    0.50    --   60.00  77.00 -78.54   52
  5  \w    102.00 174.00   0.50    1.20    --  105.73 109.00 -92.00  144
  6  \w     81.00 132.00   0.50    0.50    --   60.00  78.00 122.85  102
  7  \w     62.00 122.00   0.50    0.50    --   52.00  83.00 -20.32  120
  8  \w     39.00  74.00   0.50    0.50    --   64.00  79.00-146.63   70
  9  \w     44.00  74.00   0.50    0.50    --   68.00  78.00 -70.25   60
 10  \w     45.00  72.00   0.50    0.50    --   68.00  76.00  -2.64   54
 11  \w     31.00  63.00   0.50    0.50    --   56.00  79.00  54.85   64
 12  \w     20.00  45.00   0.50    0.50    --   48.00  87.00  16.23   50
 13  \w     26.00  59.00   0.50    0.50    --   52.00  83.00 -20.32   66
 14  \w     19.00  44.00   0.50    0.50    --   48.00  88.00 -46.85   50
 15  \w     19.00  46.00   0.50    0.50    --   48.00  88.00-101.18   54
 16  \w     20.00  45.00   0.50    0.50    --   48.00  86.00-124.96   50
 17  \w      9.00  34.00   0.50    0.50    --   40.00  93.00-164.97   50
 18  \w     -2.00  24.00   0.50    0.50    --   32.00  99.00-123.00   52
 19  \w    -22.00   3.00   0.50    0.50    --   16.00 106.00 -63.80   50
 20  \w     -3.00  30.00   0.50    0.50    --   28.00  96.00 -30.62   66
 21  \w    -19.00  10.00   0.50    0.50    --   16.00 103.00  25.68   58
 22  \w      8.00  36.00   0.50    0.50    --   40.00  94.00  81.33   56
 23  \w     17.00  42.00   0.50    0.50    --   48.00  92.00  75.15   50
 24  \w     31.00  72.00   0.50    0.50    --   56.00  80.00 111.76   82
 25  \w     35.00  68.00   0.50    0.50    --   60.00  79.00 157.58   66
 26  \w     36.00  63.00   0.50    0.50    --   60.00  78.00 122.85   54
 27  \w     19.00  44.00   0.50    0.50    --   48.00  88.00 159.14   50
 28  \w    -23.00   2.00   0.50    0.50    --   16.00 110.00 165.67   50
 29  \w    -51.00 -21.00   0.50    0.50    --    0.00 132.00  16.83   60
 30  \w    -84.00   1.00   0.50    0.50    --  -46.81 109.00 -92.00  170
 31  \w    -18.00  61.00   0.50    0.50    --   46.81 -57.00-150.00  158
 32  \w     81.00 116.00   0.50    1.20    --  105.73-125.00 -60.00   70
 33  \w     78.00 105.00   0.50    1.20    --  105.73 -94.00   0.00   54
 34  \w     40.00 121.00   0.50    1.20    --  105.73 -77.00 -30.00  162
 35  \w     46.00 120.00   0.50    1.20    --  105.73 -30.00 150.00  148
 36  \w     34.00  65.00   0.50    1.20    --  105.73 -94.00   0.00   62
 37  \w     34.00  61.00   0.50    1.20    --  105.73-125.00 -60.00   54
 38  \w     33.00 118.00   0.50    1.20    --  105.73 -61.00 -30.00  170
 39  \w     33.00  59.00   0.50    1.20    --  105.73 -94.00 120.00   52
 40  \w     19.00  73.00   0.50    0.50    --   46.81-109.00 171.00  108
 41  \w    -54.00 -25.00   0.50    0.50    --  -52.00 -83.00 162.40   58
 42  \w    -68.00 -42.00   0.50    1.20    --  -68.00 -82.00  54.63   52
 43  \w    -62.00 -37.00   0.50    0.50    --  -60.00 -74.00  -6.73   50
 44  \w    -68.00 -38.00   0.50    0.50    --  -60.00 -73.00 -44.32   60
 45  \w    -65.00 -37.00   0.50    0.50    --  -60.00 -75.00 -74.91   56
 46  \w    -70.00 -42.00   0.50    1.20    --  -68.00 -83.00 -69.20   56
 47  \w    -72.00 -46.00   0.50    1.20    --  -72.00 -82.00 -97.39   52
 48  \w    -76.00 -41.00   0.50    1.20    --  -68.00 -83.00-132.02   70
 49  \w    -77.00 -50.00   0.50    1.20    --  -76.00 -82.00-158.26   54
 50  \w    -87.00 -57.00   0.50    1.20    --  -80.00 -75.00 -76.14   60
 51  \w    -77.00 -50.00   0.50    1.20    --  -76.00 -82.00 -35.76   54
 52  \w    -72.00 -45.00   0.50    1.20    --  -72.00 -83.00  10.68   54
 53  \w    -80.00 -45.00   0.50    1.20    --  -72.00 -83.00  32.92   70
 54  \w    -76.00 -49.00   0.50    1.20    --  -76.00 -83.00 122.32   54
 55  \w    -70.00 -43.00   0.50    1.20    --  -68.00 -82.00 176.70   54
 56  \w    -85.00 -49.00   0.50    1.20    --  -76.00 -83.00 160.43   72
 57  \w    -97.00 -56.00   0.50    0.50    --  -52.00 -83.00 162.40   82
 58  \w    -89.00 -61.00   0.50    1.20    --  -84.00 -74.00 138.43   56
 59  \w    -90.00 -63.00   0.50    1.20    --  -88.50 -80.00 176.51   54
 60  \w   -102.00 -66.00   0.50    1.20    --  -88.50 -73.00  45.57   72
 61  \w    -97.00 -63.00   0.50    1.20    --  -88.50 -81.00  -0.37   68
 62  \w    -79.00 -53.00   0.50    1.20    --  -76.00 -74.00 -30.37   52
 63  \w    -88.00 -62.00   0.50    1.20    --  -84.00 -72.00-102.76   52
 64  \w    -88.00 -63.00   0.50    1.20    --  -88.50 -81.00 -95.37   50
 65  \w    -92.00 -65.00   0.50    1.20    --  -88.50 -77.00-150.00   54
 66  \w   -102.00 -36.00   0.50    0.50    --  -46.81 -37.00-150.00  132
 67  \w   -101.00 -64.00   0.50    1.20    --  -88.50 -78.00 -69.35   74
 68  \w   -107.00 -65.00   0.50    1.20    --  -88.50 -77.00 -24.32   84
 69  \w    -90.00 -63.00   0.50    1.20    --  -88.50 -80.00  41.10   54
 70  \w    -98.00 -67.00   0.50    1.20    --  -88.50 -71.00  13.46   62
 71  \w   -102.00 -67.00   0.50    1.20    --  -88.50 -70.00 151.27   70
 72  \w   -110.00 -73.00   0.50    1.20    --  -88.50 -66.00 176.85   74
 73  \w   -135.00 -65.00   0.50    1.20    --  -88.50 -79.00 103.21  140
 74  \w   -130.00-103.00   0.50    0.50    --  -60.00 -74.00  -6.73   54
 75  \w   -132.00-104.00   0.50    0.50    --  -60.00 -75.00 -74.91   56
 76  \w   -107.00 -68.00   0.50    1.20    --  -88.50 -77.00 -78.35   78
 77  \w   -116.00 -62.00   0.50    1.20    --  -88.50 -82.00-116.89  108
 78  \w   -119.00 -68.00   0.50    1.20    --  -88.50 -72.00-116.76  102
 79  \w   -146.00-102.00   0.50    1.20    --  -76.00 -82.00-158.26   88
 80  \w   -156.00-122.00   0.50    1.20    --  -84.00 -72.00-102.76   68
 81  \w   -148.00 -98.00   0.50    1.20    --  -88.50 -77.00-150.00  100
 82  \w   -152.00 -62.00   0.50    1.20    --  -88.50 -83.00-154.49  180
 83  \w   -143.00-116.00   0.50    1.20    --  -76.00 -74.00 -30.37   54
 84  \w   -157.00 -66.00   0.50    1.20    --  -88.50 -73.00   3.25  182
 85  \w   -137.00-106.00   0.50    1.20    --  -88.50 -81.00  83.63   62
 86  \w   -154.00 -89.00   0.50    1.20    --  -88.50-109.00 171.00  130
 87  \w   -157.00-103.00   0.50    1.20    --  -88.50 -73.00  45.57  108
 88  \w   -156.00-102.00   0.50    1.20    --  -88.50 -78.00 -69.35  108
 89  \w   -157.00 -62.00   0.50    1.20    --  -88.50 -83.00-124.19  190
 90  \w   -157.00-130.00   0.50    1.20    --  -88.50 -81.00  -0.37   54
 91  \w   -159.00-128.00   0.50    1.20    --  -88.50 -80.00  41.10   62
 92  \w   -158.00 -68.00   0.50    1.20    --  -88.50 -73.00  59.84  180
 93  \w   -153.00 -65.00   0.50    1.20    --  -88.50 -75.00 -53.30  176
 94  \w   -158.00-122.00   0.50    1.20    --  -88.50 -72.00-116.76   72
 95  \w   -160.00-108.00   0.50    1.20    --  -88.50 -81.00 -95.37  104
 96  \w   -159.00 -67.00   0.50    1.20    --  -88.50 -72.00 -40.04  184
 97  \w   -154.00-127.00   0.50    1.20    --  -88.50 -73.00 137.67   54
 98  \w   -155.00-115.00   0.50    1.20    --  -88.50 -66.00 176.85   80
 99  \w   -157.00-102.00   0.50    1.20    --  -88.50 -80.00 176.51  110
100  \w   -153.00-126.00   0.50    1.20    --  -88.50 -70.00 151.27   54
101  \w   -139.00-101.00   0.50    1.20    --  -88.50 -71.00  13.46   76
102  \w   -159.00-109.00   0.50    1.20    --  -88.50 -77.00 -78.35  100
103  \w    -82.00 -57.00   0.50    1.20    --  -88.50 109.00 -92.00   50
;
_diffrn_measurement_device 'four-circle diffractometer'
_diffrn_measurement_device_type 'XtaLAB Synergy, Dualflex, HyPix'
_diffrn_measurement_method '\w scans'
_diffrn_radiation_type CuK\a
_diffrn_radiation_wavelength 1.54184
_diffrn_reflns_av_R_equivalents 0.0808
_diffrn_reflns_av_unetI/netI 0.0407
_diffrn_reflns_Laue_measured_fraction_full 0.991
_diffrn_reflns_Laue_measured_fraction_max 0.991
_diffrn_reflns_limit_h_max 16
_diffrn_reflns_limit_h_min -16
_diffrn_reflns_limit_k_max 17
_diffrn_reflns_limit_k_min -17
_diffrn_reflns_limit_l_max 21
_diffrn_reflns_limit_l_min -21
_diffrn_reflns_number 100729
_diffrn_reflns_point_group_measured_fraction_full 0.991
_diffrn_reflns_point_group_measured_fraction_max 0.991
_diffrn_reflns_theta_full 64.491
_diffrn_reflns_theta_max 64.491
_diffrn_reflns_theta_min 2.479
_exptl_absorpt_coefficient_mu 5.848
_exptl_absorpt_correction_T_max 1.00000
_exptl_absorpt_correction_T_min 0.77452
_exptl_absorpt_correction_type multi-scan
_exptl_absorpt_process_details
;
CrysAlisPro 1.171.39.46 (Rigaku Oxford Diffraction, 2018)
Empirical absorption correction using spherical harmonics,
 implemented in SCALE3 ABSPACK scaling algorithm.
;
_exptl_crystal_colour 'metallic greenish green'
_exptl_crystal_colour_lustre metallic
_exptl_crystal_colour_modifier greenish
_exptl_crystal_colour_primary green
_exptl_crystal_density_diffrn 1.414
_exptl_crystal_description plate
_exptl_crystal_F_000 1584
_exptl_crystal_size_max 0.26
_exptl_crystal_size_mid 0.086
_exptl_crystal_size_min 0.022
_refine_diff_density_max 1.845
_refine_diff_density_min -1.724
_refine_diff_density_rms 0.133
_refine_ls_extinction_method none
_refine_ls_goodness_of_fit_ref 1.064
_refine_ls_hydrogen_treatment constr
_refine_ls_matrix_type full
_refine_ls_number_parameters 856
_refine_ls_number_reflns 12300
_refine_ls_number_restraints 600
_refine_ls_restrained_S_all 1.056
_refine_ls_R_factor_all 0.0654
_refine_ls_R_factor_gt 0.0547
_refine_ls_shift/su_max 0.001
_refine_ls_shift/su_mean 0.000
_refine_ls_structure_factor_coef Fsqd
_refine_ls_weighting_details 'w=1/[\s^2^(Fo^2^)+(0.1086P)^2^+7.0813P] where P=(Fo^2^+2Fc^2^)/3'
_refine_ls_weighting_scheme calc
_refine_ls_wR_factor_gt 0.1540
_refine_ls_wR_factor_ref 0.1629
_reflns_Friedel_coverage 0.000
_reflns_number_gt 10501
_reflns_number_total 12300
_reflns_threshold_expression 'I > 2\s(I)'
_cod_data_source_file d2sc05455h3.cif
_cod_data_source_block lzz-2019-0610-1
_cod_depositor_comments 'Adding full bibliography for 1568212--1568213.cif.'
_cod_original_cell_volume 3691.24(14)
_cod_database_code 1568212
_shelx_shelxl_version_number 2018/3
_shelx_space_group_comment
;
The symmetry employed for this shelxl refinement is uniquely defined
by the following loop, which should always be used as a source of
symmetry information in preference to the above space-group names.
They are only intended as comments.
;
_olex2_refinement_description
;
1. Uiso/Uaniso restraints and constraints
All non-hydrogen atoms have similar U: within 2A with sigma of 0.01 and sigma
for terminal atoms of 0.02 within 2A
2. Others
 Fixed Sof: Br1(0.5) Br2(0.5)
3.a Ternary CH refined with riding coordinates:
 C014(H014)
3.b Secondary CH2 refined with riding coordinates:
 C02O(H02A,H02I), C02P(H02O,H02P)
3.c Aromatic/amide H refined with riding coordinates:
 C00B(H00B), C00E(H00E), C00H(H00H), C00K(H00K), C00N(H00N), C00P(H00P),
 C00R(H00R), C00S(H00S), C00V(H00V), C00X(H00X), C00Z(H00Z), C010(H010),
 C011(H011), C012(H012), C013(H013), C015(H015), C016(H016), C017(H017),
 C018(H018), C01A(H01A), C01B(H01B), C01C(H01C), C01D(H01D), C01F(H01F),
 C01G(H01G), C01H(H01H), C01I(H01I), C01J(H01J), C01K(H01K), C01M(H01M),
 C01N(H01N), C01O(H01O), C01P(H01P), C01Q(H01Q), C01R(H01R), C01S(H01S),
 C01T(H01T), C01U(H01U), C01V(H01V), C01X(H01X), C01Y(H01Y), C01Z(H01Z),
 C020(H020), C021(H021), C022(H022), C023(H023), C024(H024), C025(H025),
 C026(H026), C027(H027), C028(H028), C029(H029), C02B(H02B), C02C(H02C),
 C02D(H02D), C02E(H02E), C02F(H02F), C02G(H02G), C02H(H02H), C02J(H02J),
 C02K(H02K), C02L(H02L), C02M(H02M), C02N(H02N)
;
_smtbx_masks_void_probe_radius 1.2
_smtbx_masks_void_truncation_radius 1.2
_olex2_submission_special_instructions 'No special instructions were received'
_oxdiff_exptl_absorpt_empirical_details
;
Empirical correction (ABSPACK) includes:
- Absorption correction using spherical harmonics
- Frame scaling
;

loop_
_space_group_symop_operation_xyz
'x, y, z'
'-x, -y, -z'

loop_
_atom_site_label
_atom_site_type_symbol
_atom_site_fract_x
_atom_site_fract_y
_atom_site_fract_z
_atom_site_U_iso_or_equiv
_atom_site_adp_type
_atom_site_occupancy
_atom_site_site_symmetry_order
_atom_site_calc_flag
_atom_site_refinement_flags_posn
_atom_site_refinement_flags_adp
_atom_site_refinement_flags_occupancy
_atom_site_disorder_assembly
_atom_site_disorder_group
Os01 Os 0.26294(2) 0.47612(2) 0.26465(2) 0.03308(11) Uani 1 1 d . . . . .
Br02 Br 0.16000(6) 0.74772(5) 0.19343(4) 0.05197(19) Uani 1 1 d . U . . .
P03 P 0.14765(11) 0.47872(10) 0.35461(8) 0.0344(3) Uani 1 1 d . U . . .
P04 P 0.36437(11) 0.48511(10) 0.16136(8) 0.0351(3) Uani 1 1 d . U . . .
P005 P 0.37763(12) 0.79176(11) 0.31376(10) 0.0442(4) Uani 1 1 d . U . . .
Cl06 Cl 0.6780(2) 0.96612(19) 0.04879(16) 0.0966(8) Uani 1 1 d . U . . .
Cl07 Cl 0.8422(2) 0.8343(2) 0.07318(16) 0.0981(8) Uani 1 1 d . U . . .
C00A C 0.1897(4) 0.5682(4) 0.2105(3) 0.0317(11) Uani 1 1 d . U . . .
C00B C 0.2772(5) 0.5925(5) 0.0650(4) 0.0456(14) Uani 1 1 d . U . . .
H00B H 0.306712 0.638779 0.101636 0.055 Uiso 1 1 calc R U . . .
C00C C 0.1476(4) 0.3900(4) 0.1914(3) 0.0366(12) Uani 1 1 d . U . . .
C00D C 0.0228(4) 0.4851(4) 0.3126(3) 0.0387(12) Uani 1 1 d . U . . .
C00E C 0.5203(5) 0.5098(4) 0.4071(3) 0.0416(13) Uani 1 1 d . U . . .
H00E H 0.488445 0.539877 0.439981 0.050 Uiso 1 1 calc R U . . .
C00F C 0.2238(5) 0.6565(4) 0.2315(3) 0.0375(12) Uani 1 1 d . U . . .
C00G C 0.3125(4) 0.6784(4) 0.2848(3) 0.0370(12) Uani 1 1 d . U . . .
C00H C 0.1049(4) 0.5286(4) 0.1587(3) 0.0365(12) Uani 1 1 d . U . . .
H00H H 0.065211 0.562793 0.133439 0.044 Uiso 1 1 calc R U . . .
C00I C 0.4159(5) 0.3881(4) 0.1314(3) 0.0394(12) Uani 1 1 d . U . . .
C00J C 0.1748(4) 0.5691(4) 0.4304(3) 0.0381(12) Uani 1 1 d . U . . .
C00K C 0.0021(5) 0.5695(5) 0.2971(3) 0.0448(14) Uani 1 1 d . U . . .
H00K H 0.051148 0.620971 0.311280 0.054 Uiso 1 1 calc R U . . .
C00L C 0.2928(4) 0.3581(4) 0.2961(3) 0.0368(12) Uani 1 1 d . U . . .
C00M C 0.2925(4) 0.5055(4) 0.0739(3) 0.0401(12) Uani 1 1 d . U . . .
C00N C 0.3439(4) 0.6037(4) 0.3076(3) 0.0379(13) Uani 1 1 d . U . . .
H00N H 0.400827 0.609484 0.341972 0.046 Uiso 1 1 calc R U . . .
C00O C 0.4763(4) 0.5732(4) 0.1650(3) 0.0386(12) Uani 1 1 d . U . . .
C00P C 0.0936(4) 0.2942(4) 0.3747(4) 0.0430(13) Uani 1 1 d . U . . .
H00P H 0.086068 0.286076 0.322633 0.052 Uiso 1 1 calc R U . . .
C00Q C 0.1260(4) 0.3807(4) 0.4107(3) 0.0398(12) Uani 1 1 d . U . . .
C00R C 0.0857(4) 0.4376(4) 0.1484(3) 0.0374(12) Uani 1 1 d . U . . .
H00R H 0.032984 0.406747 0.113852 0.045 Uiso 1 1 calc R U . . .
C00S C 0.5160(5) 0.3956(5) 0.1234(3) 0.0429(13) Uani 1 1 d . U . . .
H00S H 0.559178 0.451434 0.132485 0.051 Uiso 1 1 calc R U . . .
C00T C 0.4648(5) 0.4391(4) 0.3557(3) 0.0395(12) Uani 1 1 d . U . . .
C00U C 0.1509(4) 0.1372(4) 0.1991(3) 0.0408(13) Uani 1 1 d . U . . .
C00V C 0.2189(5) 0.6110(6) 0.0027(4) 0.0545(16) Uani 1 1 d . U . . .
H00V H 0.210673 0.669487 -0.002971 0.065 Uiso 1 1 calc R U . . .
C00W C 0.1780(4) 0.2363(4) 0.2162(3) 0.0371(12) Uani 1 1 d . U . . .
C00X C 0.1009(5) 0.5977(4) 0.4637(3) 0.0426(13) Uani 1 1 d . U . . .
H00X H 0.035269 0.576882 0.442460 0.051 Uiso 1 1 calc R U . . .
C00Y C 0.1243(4) 0.2923(4) 0.1796(3) 0.0391(12) Uani 1 1 d . U . . .
C00Z C -0.0514(5) 0.4103(5) 0.2903(4) 0.0470(14) Uani 1 1 d . U . . .
H00Z H -0.039890 0.353675 0.299917 0.056 Uiso 1 1 calc R U . . .
C010 C 0.5161(5) 0.3930(4) 0.3093(3) 0.0417(13) Uani 1 1 d . U . . .
H010 H 0.481579 0.344690 0.276223 0.050 Uiso 1 1 calc R U . . .
C011 C -0.0890(5) 0.5784(5) 0.2616(3) 0.0491(14) Uani 1 1 d . U . . .
H011 H -0.101849 0.634772 0.252508 0.059 Uiso 1 1 calc R U . . .
C012 C 0.2606(5) 0.2701(4) 0.2726(3) 0.0399(13) Uani 1 1 d . U . . .
H012 H 0.294147 0.228955 0.294445 0.048 Uiso 1 1 calc R U . . .
C013 C 0.2933(5) 0.6574(4) 0.5296(3) 0.0462(14) Uani 1 1 d . U . . .
H013 H 0.358431 0.676389 0.552413 0.055 Uiso 1 1 calc R U . . .
C014 C 0.3555(5) 0.4176(4) 0.3506(3) 0.0397(13) Uani 1 1 d . U . . .
H014 H 0.331750 0.417360 0.399616 0.048 Uiso 1 1 calc R U . . .
C015 C 0.2164(5) 0.8149(5) 0.3856(4) 0.0508(15) Uani 1 1 d . U . . .
H015 H 0.186393 0.756259 0.366954 0.061 Uiso 1 1 calc R U . . .
C016 C 0.1399(4) 0.3895(4) 0.4886(3) 0.0425(13) Uani 1 1 d . U . . .
H016 H 0.162482 0.446485 0.513797 0.051 Uiso 1 1 calc R U . . .
C017 C 0.2184(5) 0.6866(5) 0.5611(4) 0.0510(15) Uani 1 1 d . U . . .
H017 H 0.232950 0.726003 0.604391 0.061 Uiso 1 1 calc R U . . .
C018 C 0.4896(5) 0.2365(5) 0.0883(4) 0.0508(15) Uani 1 1 d . U . . .
H018 H 0.514718 0.186405 0.074852 0.061 Uiso 1 1 calc R U . . .
C019 C 0.0304(5) 0.2494(4) 0.1282(4) 0.0469(14) Uani 1 1 d . U . . .
C01A C 0.3535(5) 0.3031(4) 0.1170(3) 0.0412(13) Uani 1 1 d . U . . .
H01A H 0.286661 0.296621 0.122176 0.049 Uiso 1 1 calc R U . . .
C01B C 0.2726(5) 0.6000(4) 0.4641(3) 0.0401(13) Uani 1 1 d . U . . .
H01B H 0.324073 0.582124 0.442643 0.048 Uiso 1 1 calc R U . . .
C01C C 0.1209(5) 0.3159(5) 0.5295(4) 0.0465(14) Uani 1 1 d . U . . .
H01C H 0.130858 0.323774 0.581606 0.056 Uiso 1 1 calc R U . . .
C01D C 0.2469(5) 0.4386(5) 0.0184(3) 0.0458(14) Uani 1 1 d . U . . .
H01D H 0.256123 0.380120 0.022543 0.055 Uiso 1 1 calc R U . . .
C01E C 0.4931(5) 0.7908(5) 0.3707(4) 0.0534(15) Uani 1 1 d . U . . .
C01F C 0.5406(4) 0.5971(4) 0.2317(3) 0.0401(13) Uani 1 1 d . U . . .
H01F H 0.520932 0.576093 0.276025 0.048 Uiso 1 1 calc R U . . .
C01G C 0.0722(5) 0.2196(5) 0.4161(4) 0.0481(14) Uani 1 1 d . U . . .
H01G H 0.047731 0.162556 0.391382 0.058 Uiso 1 1 calc R U . . .
C01H C 0.6211(5) 0.5344(5) 0.4088(3) 0.0451(14) Uani 1 1 d . U . . .
H01H H 0.656925 0.581406 0.442700 0.054 Uiso 1 1 calc R U . . .
C01I C 0.0872(5) 0.2303(5) 0.4935(4) 0.0491(14) Uani 1 1 d . U . . .
H01I H 0.074855 0.180544 0.521185 0.059 Uiso 1 1 calc R U . . .
C01J C 0.6340(5) 0.6518(4) 0.2330(4) 0.0457(14) Uani 1 1 d . U . . .
H01J H 0.676607 0.666168 0.277892 0.055 Uiso 1 1 calc R U . . .
C01K C 0.6635(5) 0.6850(5) 0.1671(4) 0.0519(15) Uani 1 1 d . U . . .
H01K H 0.725809 0.721712 0.167769 0.062 Uiso 1 1 calc R U . . .
C01L C 0.3098(5) 0.8518(5) 0.3700(4) 0.0551(16) Uani 1 1 d . U . . .
C01M C 0.5511(5) 0.3203(5) 0.1019(3) 0.0480(14) Uani 1 1 d . U . . .
H01M H 0.617761 0.326343 0.096463 0.058 Uiso 1 1 calc R U . . .
C01N C 0.5070(5) 0.6063(5) 0.0985(4) 0.0476(14) Uani 1 1 d . U . . .
H01N H 0.465668 0.590264 0.053203 0.057 Uiso 1 1 calc R U . . .
C01O C 0.0252(6) 0.2544(5) 0.0512(4) 0.0580(17) Uani 1 1 d . U . . .
H01O H 0.079742 0.284354 0.030929 0.070 Uiso 1 1 calc R U . . .
C01P C 0.5999(5) 0.6633(5) 0.1008(4) 0.0525(15) Uani 1 1 d . U . . .
H01P H 0.618902 0.686745 0.057111 0.063 Uiso 1 1 calc R U . . .
C01Q C 0.3901(5) 0.2275(5) 0.0949(4) 0.0497(15) Uani 1 1 d . U . . .
H01Q H 0.347553 0.171447 0.084708 0.060 Uiso 1 1 calc R U . . .
C01R C 0.6179(5) 0.4192(5) 0.3126(4) 0.0454(14) Uani 1 1 d . U . . .
H01R H 0.651501 0.388333 0.281709 0.054 Uiso 1 1 calc R U . . .
C01S C -0.1609(5) 0.5000(6) 0.2397(4) 0.0553(16) Uani 1 1 d . U . . .
H01S H -0.222364 0.504231 0.214968 0.066 Uiso 1 1 calc R U . . .
C01T C 0.1733(5) 0.5425(6) -0.0510(4) 0.0561(16) Uani 1 1 d . U . . .
H01T H 0.132570 0.554160 -0.092438 0.067 Uiso 1 1 calc R U . . .
C01U C 0.6696(5) 0.4911(5) 0.3615(4) 0.0484(14) Uani 1 1 d . U . . .
H01U H 0.737649 0.509991 0.362202 0.058 Uiso 1 1 calc R U . . .
C01V C 0.4473(6) 0.8095(6) 0.1784(5) 0.0617(17) Uani 1 1 d . U . . .
H01V H 0.468620 0.756481 0.187697 0.074 Uiso 1 1 calc R U . . .
C01W C 0.4010(5) 0.8494(5) 0.2308(5) 0.0566(16) Uani 1 1 d . U . . .
C01X C 0.1392(5) 0.0803(4) 0.2563(4) 0.0490(15) Uani 1 1 d . U . . .
H01X H 0.152568 0.104579 0.306000 0.059 Uiso 1 1 calc R U . . .
C01Y C 0.1363(5) 0.0980(5) 0.1257(4) 0.0502(15) Uani 1 1 d . U . . .
H01Y H 0.145995 0.134502 0.086520 0.060 Uiso 1 1 calc R U . . .
C01Z C 0.1219(5) 0.6570(5) 0.5283(3) 0.0475(14) Uani 1 1 d . U . . .
H01Z H 0.070885 0.676471 0.549085 0.057 Uiso 1 1 calc R U . . .
C020 C 0.0908(6) -0.0476(5) 0.1671(5) 0.0666(19) Uani 1 1 d . U . . .
H020 H 0.067075 -0.109190 0.155827 0.080 Uiso 1 1 calc R U . . .
C021 C 0.1077(6) -0.0128(5) 0.2406(4) 0.0595(17) Uani 1 1 d . U . . .
H021 H 0.098499 -0.050309 0.279069 0.071 Uiso 1 1 calc R U . . .
C022 C 0.4619(7) 0.8479(6) 0.1126(5) 0.073(2) Uani 1 1 d . U . . .
H022 H 0.494033 0.821323 0.077692 0.088 Uiso 1 1 calc R U . . .
C023 C -0.0513(5) 0.2062(5) 0.1573(5) 0.0583(17) Uani 1 1 d . U . . .
H023 H -0.049523 0.203092 0.208818 0.070 Uiso 1 1 calc R U . . .
C024 C 0.1667(6) 0.8643(6) 0.4289(5) 0.0650(18) Uani 1 1 d . U . . .
H024 H 0.104184 0.838789 0.440193 0.078 Uiso 1 1 calc R U . . .
C025 C -0.1424(5) 0.4174(6) 0.2539(4) 0.0562(16) Uani 1 1 d . U . . .
H025 H -0.191187 0.365823 0.239194 0.067 Uiso 1 1 calc R U . . .
C026 C 0.5851(5) 0.8171(6) 0.3478(5) 0.068(2) Uani 1 1 d . U . . .
H026 H 0.591117 0.836422 0.300313 0.081 Uiso 1 1 calc R U . . .
C027 C 0.4867(6) 0.7640(5) 0.4430(5) 0.0668(19) Uani 1 1 d . U . . .
H027 H 0.424600 0.748665 0.458688 0.080 Uiso 1 1 calc R U . . .
C028 C 0.1879(6) 0.4575(6) -0.0431(4) 0.0579(17) Uani 1 1 d . U . . .
H028 H 0.157671 0.411440 -0.079809 0.069 Uiso 1 1 calc R U . . .
C029 C 0.1079(6) 0.0062(5) 0.1100(4) 0.0620(18) Uani 1 1 d . U . . .
H029 H 0.100462 -0.019107 0.060808 0.074 Uiso 1 1 calc R U . . .
C02B C 0.2108(8) 0.9518(6) 0.4551(6) 0.086(2) Uani 1 1 d . U . . .
H02B H 0.177832 0.985551 0.484133 0.104 Uiso 1 1 calc R U . . .
C02C C 0.4298(8) 0.9245(7) 0.0982(6) 0.088(2) Uani 1 1 d . U . . .
H02C H 0.440481 0.950103 0.053568 0.105 Uiso 1 1 calc R U . . .
C02D C -0.0613(7) 0.2145(6) 0.0046(5) 0.071(2) Uani 1 1 d . U . . .
H02D H -0.064375 0.217643 -0.047002 0.086 Uiso 1 1 calc R U . . .
C02E C 0.5695(7) 0.7594(6) 0.4918(5) 0.076(2) Uani 1 1 d . U . . .
H02E H 0.563412 0.740145 0.539343 0.091 Uiso 1 1 calc R U . . .
C02F C 0.6607(7) 0.7838(6) 0.4691(6) 0.078(2) Uani 1 1 d . U . . .
H02F H 0.716994 0.779968 0.501307 0.094 Uiso 1 1 calc R U . . .
C02G C 0.3670(7) 0.9270(6) 0.2159(6) 0.077(2) Uani 1 1 d . U . . .
H02G H 0.334512 0.953705 0.250504 0.092 Uiso 1 1 calc R U . . .
C02H C 0.6708(6) 0.8139(7) 0.3993(6) 0.078(2) Uani 1 1 d . U . . .
H02H H 0.733696 0.832200 0.385537 0.094 Uiso 1 1 calc R U . . .
C02J C -0.1375(6) 0.1668(6) 0.1087(6) 0.074(2) Uani 1 1 d . U . . .
H02J H -0.193037 0.137286 0.128031 0.088 Uiso 1 1 calc R U . . .
C02K C -0.1405(7) 0.1715(6) 0.0332(6) 0.075(2) Uani 1 1 d . U . . .
H02K H -0.197953 0.144664 0.001408 0.090 Uiso 1 1 calc R U . . .
C02L C 0.3011(8) 0.9885(7) 0.4390(7) 0.097(3) Uani 1 1 d . U . . .
H02L H 0.329023 1.048018 0.456353 0.116 Uiso 1 1 calc R U . . .
C02M C 0.3538(7) 0.9405(6) 0.3972(6) 0.085(2) Uani 1 1 d . U . . .
H02M H 0.416913 0.966651 0.387486 0.102 Uiso 1 1 calc R U . . .
C02N C 0.3819(8) 0.9648(7) 0.1486(7) 0.092(2) Uani 1 1 d . U . . .
H02N H 0.359537 1.016904 0.137857 0.110 Uiso 1 1 calc R U . . .
C02O C 0.7244(10) 0.9331(9) 0.1377(8) 0.119(4) Uani 1 1 d . U . . .
H02A H 0.721365 0.978396 0.177197 0.143 Uiso 1 1 calc R U . . .
H02I H 0.683472 0.876624 0.147424 0.143 Uiso 1 1 calc R U . . .
C02P C 0.8316(10) 0.9223(9) 0.1377(8) 0.116(3) Uani 1 1 d . U . . .
H02O H 0.857826 0.910699 0.187628 0.140 Uiso 1 1 calc R U . . .
H02P H 0.871319 0.978246 0.125511 0.140 Uiso 1 1 calc R U . . .
Br1 Br 0.0632(4) 1.0177(3) 0.5982(4) 0.206(2) Uani 0.5 1 d . . P . .
Br2 Br 0.8973(4) 0.8190(4) 0.3057(3) 0.200(2) Uani 0.5 1 d . . P . .

loop_
_atom_site_aniso_label
_atom_site_aniso_U_11
_atom_site_aniso_U_22
_atom_site_aniso_U_33
_atom_site_aniso_U_23
_atom_site_aniso_U_13
_atom_site_aniso_U_12
Os01 0.03490(16) 0.03032(17) 0.03139(16) 0.00074(10) 0.00578(10) 0.00031(11)
Br02 0.0603(4) 0.0408(4) 0.0558(4) 0.0066(3) 0.0053(3) 0.0137(3)
P03 0.0357(7) 0.0318(8) 0.0323(7) -0.0003(6) 0.0087(6) -0.0027(6)
P04 0.0387(7) 0.0346(8) 0.0321(7) 0.0031(6) 0.0090(6) 0.0054(6)
P005 0.0411(8) 0.0312(8) 0.0584(10) -0.0001(7) 0.0153(7) -0.0007(6)
Cl06 0.0989(18) 0.0844(17) 0.0937(17) 0.0059(13) 0.0015(14) -0.0042(14)
Cl07 0.1059(19) 0.0930(18) 0.0961(17) 0.0105(14) 0.0338(15) 0.0094(15)
C00A 0.048(3) 0.021(2) 0.029(2) 0.008(2) 0.007(2) 0.009(2)
C00B 0.047(3) 0.054(4) 0.041(3) 0.014(3) 0.014(3) 0.016(3)
C00C 0.040(3) 0.038(3) 0.031(3) 0.000(2) 0.011(2) 0.005(2)
C00D 0.041(3) 0.042(3) 0.032(3) -0.002(2) 0.010(2) 0.005(2)
C00E 0.045(3) 0.039(3) 0.038(3) 0.003(2) 0.005(2) 0.003(3)
C00F 0.046(3) 0.030(3) 0.037(3) 0.005(2) 0.013(2) 0.004(2)
C00G 0.041(3) 0.029(3) 0.042(3) 0.005(2) 0.014(2) 0.001(2)
C00H 0.039(3) 0.034(3) 0.039(3) 0.009(2) 0.011(2) 0.008(2)
C00I 0.049(3) 0.040(3) 0.031(3) 0.003(2) 0.008(2) 0.011(2)
C00J 0.043(3) 0.030(3) 0.037(3) 0.002(2) 0.007(2) -0.003(2)
C00K 0.045(3) 0.051(3) 0.036(3) -0.001(3) 0.011(2) 0.004(3)
C00L 0.044(3) 0.032(3) 0.033(3) 0.003(2) 0.004(2) 0.005(2)
C00M 0.042(3) 0.047(3) 0.034(3) 0.006(2) 0.010(2) 0.011(2)
C00N 0.036(3) 0.036(3) 0.040(3) -0.002(2) 0.012(2) -0.001(2)
C00O 0.040(3) 0.036(3) 0.041(3) 0.005(2) 0.016(2) 0.004(2)
C00P 0.039(3) 0.040(3) 0.046(3) 0.002(3) 0.014(2) -0.004(2)
C00Q 0.036(3) 0.038(3) 0.042(3) 0.005(2) 0.011(2) -0.003(2)
C00R 0.040(3) 0.035(3) 0.035(3) 0.001(2) 0.010(2) 0.001(2)
C00S 0.049(3) 0.048(3) 0.036(3) 0.006(2) 0.012(2) 0.015(3)
C00T 0.046(3) 0.037(3) 0.035(3) 0.008(2) 0.006(2) 0.006(2)
C00U 0.039(3) 0.036(3) 0.046(3) 0.005(2) 0.004(2) 0.006(2)
C00V 0.055(3) 0.065(4) 0.053(3) 0.017(3) 0.021(3) 0.023(3)
C00W 0.038(3) 0.036(3) 0.035(3) 0.001(2) 0.010(2) -0.001(2)
C00X 0.048(3) 0.040(3) 0.038(3) 0.004(2) 0.013(2) 0.000(3)
C00Y 0.040(3) 0.038(3) 0.036(3) -0.001(2) 0.005(2) 0.000(2)
C00Z 0.045(3) 0.049(3) 0.044(3) -0.002(3) 0.007(3) 0.002(3)
C010 0.047(3) 0.041(3) 0.034(3) 0.004(2) 0.004(2) 0.005(3)
C011 0.048(3) 0.063(4) 0.039(3) 0.004(3) 0.008(3) 0.015(3)
C012 0.047(3) 0.041(3) 0.032(3) 0.003(2) 0.006(2) 0.008(3)
C013 0.052(3) 0.040(3) 0.039(3) 0.000(2) 0.006(3) -0.007(3)
C014 0.052(3) 0.036(3) 0.030(3) 0.016(2) 0.005(2) 0.001(3)
C015 0.051(3) 0.043(3) 0.059(4) 0.004(3) 0.019(3) 0.005(3)
C016 0.040(3) 0.042(3) 0.043(3) 0.005(2) 0.008(2) -0.001(2)
C017 0.060(4) 0.048(3) 0.040(3) -0.006(3) 0.010(3) 0.001(3)
C018 0.063(4) 0.053(4) 0.043(3) 0.005(3) 0.018(3) 0.021(3)
C019 0.049(3) 0.033(3) 0.053(3) -0.007(3) -0.004(3) 0.004(3)
C01A 0.047(3) 0.039(3) 0.038(3) 0.003(2) 0.012(2) 0.007(3)
C01B 0.045(3) 0.035(3) 0.037(3) 0.005(2) 0.008(2) -0.003(2)
C01C 0.043(3) 0.050(3) 0.044(3) 0.009(3) 0.009(3) -0.001(3)
C01D 0.050(3) 0.052(4) 0.039(3) 0.005(3) 0.012(3) 0.013(3)
C01E 0.044(3) 0.040(3) 0.069(4) -0.013(3) 0.008(3) -0.004(3)
C01F 0.042(3) 0.036(3) 0.043(3) 0.004(2) 0.015(2) 0.005(2)
C01G 0.045(3) 0.042(3) 0.057(3) 0.000(3) 0.018(3) 0.003(3)
C01H 0.042(3) 0.046(3) 0.041(3) 0.002(3) -0.002(2) -0.001(3)
C01I 0.044(3) 0.047(3) 0.056(3) 0.010(3) 0.016(3) 0.002(3)
C01J 0.041(3) 0.039(3) 0.058(3) 0.001(3) 0.014(3) 0.005(3)
C01K 0.045(3) 0.045(3) 0.068(4) 0.011(3) 0.020(3) 0.005(3)
C01L 0.047(3) 0.039(3) 0.077(4) -0.006(3) 0.018(3) 0.001(3)
C01M 0.054(3) 0.056(4) 0.038(3) 0.004(3) 0.016(3) 0.015(3)
C01N 0.049(3) 0.048(3) 0.050(3) 0.013(3) 0.018(3) 0.013(3)
C01O 0.067(4) 0.043(4) 0.057(4) -0.008(3) -0.011(3) 0.010(3)
C01P 0.053(3) 0.051(4) 0.060(4) 0.018(3) 0.029(3) 0.012(3)
C01Q 0.064(4) 0.041(3) 0.045(3) 0.003(3) 0.017(3) 0.007(3)
C01R 0.042(3) 0.051(3) 0.043(3) 0.006(3) 0.006(2) 0.008(3)
C01S 0.043(3) 0.074(4) 0.047(3) 0.001(3) 0.005(3) 0.011(3)
C01T 0.053(3) 0.080(4) 0.043(3) 0.016(3) 0.011(3) 0.026(3)
C01U 0.041(3) 0.056(4) 0.044(3) 0.005(3) 0.003(3) 0.000(3)
C01V 0.062(4) 0.053(4) 0.071(4) 0.011(3) 0.021(3) 0.008(3)
C01W 0.051(3) 0.044(3) 0.077(4) 0.017(3) 0.021(3) 0.004(3)
C01X 0.054(3) 0.037(3) 0.052(3) 0.000(3) 0.005(3) 0.001(3)
C01Y 0.057(3) 0.044(3) 0.047(3) -0.003(3) 0.000(3) 0.012(3)
C01Z 0.057(3) 0.043(3) 0.040(3) -0.003(3) 0.013(3) 0.002(3)
C020 0.078(4) 0.039(4) 0.076(4) -0.007(3) -0.010(4) 0.011(3)
C021 0.068(4) 0.041(3) 0.067(4) 0.006(3) 0.002(3) 0.007(3)
C022 0.073(4) 0.064(4) 0.088(5) 0.031(4) 0.028(4) 0.010(4)
C023 0.046(3) 0.046(4) 0.076(4) -0.013(3) 0.003(3) 0.000(3)
C024 0.060(4) 0.062(4) 0.079(4) 0.006(4) 0.029(3) 0.016(3)
C025 0.045(3) 0.065(4) 0.050(3) -0.004(3) 0.004(3) -0.004(3)
C026 0.048(3) 0.063(4) 0.082(4) -0.024(4) 0.012(3) -0.003(3)
C027 0.057(4) 0.053(4) 0.077(4) -0.006(3) -0.004(3) -0.010(3)
C028 0.057(4) 0.076(4) 0.041(3) 0.002(3) 0.006(3) 0.017(3)
C029 0.078(4) 0.045(4) 0.058(4) -0.008(3) -0.009(3) 0.015(3)
C02B 0.091(5) 0.064(5) 0.111(5) -0.015(4) 0.042(4) 0.020(4)
C02C 0.087(5) 0.081(5) 0.104(5) 0.046(4) 0.034(4) 0.017(4)
C02D 0.081(5) 0.055(4) 0.069(4) -0.017(3) -0.022(4) 0.016(4)
C02E 0.073(4) 0.057(4) 0.083(5) -0.011(4) -0.009(4) -0.004(4)
C02F 0.064(4) 0.068(5) 0.095(5) -0.029(4) -0.009(4) 0.016(4)
C02G 0.076(4) 0.055(4) 0.109(5) 0.031(4) 0.043(4) 0.013(4)
C02H 0.050(4) 0.081(5) 0.097(5) -0.034(4) 0.009(4) 0.011(4)
C02J 0.054(4) 0.049(4) 0.106(5) -0.018(4) -0.007(4) 0.000(3)
C02K 0.066(4) 0.050(4) 0.097(5) -0.021(4) -0.028(4) 0.013(3)
C02L 0.099(5) 0.054(4) 0.133(6) -0.031(4) 0.044(5) 0.001(4)
C02M 0.076(5) 0.049(4) 0.123(6) -0.027(4) 0.035(4) -0.005(4)
C02N 0.092(5) 0.073(5) 0.124(6) 0.045(5) 0.039(5) 0.024(4)
C02O 0.107(7) 0.095(7) 0.144(8) 0.016(6) -0.009(7) 0.009(6)
C02P 0.113(7) 0.086(6) 0.143(8) 0.010(6) -0.005(7) 0.016(6)
Br1 0.221(5) 0.136(3) 0.303(6) 0.065(4) 0.158(5) 0.051(3)
Br2 0.194(4) 0.198(5) 0.177(4) 0.062(3) 0.009(3) -0.043(3)

loop_
_atom_type_symbol
_atom_type_description
_atom_type_scat_dispersion_real
_atom_type_scat_dispersion_imag
_atom_type_scat_source
C C 0.0181 0.0091 'International Tables Vol C Tables 4.2.6.8 and 6.1.1.4'
H H 0.0000 0.0000 'International Tables Vol C Tables 4.2.6.8 and 6.1.1.4'
Br Br -0.6763 1.2805 'International Tables Vol C Tables 4.2.6.8 and 6.1.1.4'
Cl Cl 0.3639 0.7018 'International Tables Vol C Tables 4.2.6.8 and 6.1.1.4'
Os Os -4.9801 6.2216 'International Tables Vol C Tables 4.2.6.8 and 6.1.1.4'
P P 0.2955 0.4335 'International Tables Vol C Tables 4.2.6.8 and 6.1.1.4'

loop_
_exptl_crystal_face_index_h
_exptl_crystal_face_index_k
_exptl_crystal_face_index_l
_exptl_crystal_face_perp_dist
0 -10 0 0.0281
4 6 -8 0.0836
-1 1 -1 0.0136
1 -1 1 0.0046
-5 -3 10 0.1005
0 10 0 0.0412

loop_
_geom_angle_atom_site_label_1
_geom_angle_atom_site_label_2
_geom_angle_atom_site_label_3
_geom_angle
_geom_angle_site_symmetry_1
_geom_angle_site_symmetry_3
_geom_angle_publ_flag
P03 Os01 P04 171.47(5) . . ?
C00A Os01 P03 85.18(16) . . ?
C00A Os01 P04 86.49(15) . . ?
C00A Os01 C00C 77.6(2) . . ?
C00A Os01 C014 160.9(2) . . ?
C00C Os01 P03 88.19(15) . . ?
C00C Os01 P04 88.26(15) . . ?
C00C Os01 C014 119.6(2) . . ?
C00L Os01 P03 92.18(17) . . ?
C00L Os01 P04 95.05(17) . . ?
C00L Os01 C00A 160.2(2) . . ?
C00L Os01 C00C 82.6(2) . . ?
C00L Os01 C00N 125.1(2) . . ?
C00L Os01 C014 37.5(2) . . ?
C00N Os01 P03 91.43(16) . . ?
C00N Os01 P04 88.10(16) . . ?
C00N Os01 C00A 74.6(2) . . ?
C00N Os01 C00C 152.2(3) . . ?
C00N Os01 C014 88.1(2) . . ?
C014 Os01 P03 87.31(16) . . ?
C014 Os01 P04 101.18(16) . . ?
C00D P03 Os01 113.74(18) . . ?
C00D P03 C00Q 103.5(3) . . ?
C00J P03 Os01 119.1(2) . . ?
C00J P03 C00D 102.4(3) . . ?
C00J P03 C00Q 99.3(3) . . ?
C00Q P03 Os01 116.4(2) . . ?
C00I P04 Os01 120.4(2) . . ?
C00M P04 Os01 110.70(19) . . ?
C00M P04 C00I 102.3(3) . . ?
C00O P04 Os01 121.03(19) . . ?
C00O P04 C00I 98.3(3) . . ?
C00O P04 C00M 101.0(3) . . ?
C00G P005 C01E 109.8(3) . . ?
C00G P005 C01W 108.4(3) . . ?
C01E P005 C01W 110.0(4) . . ?
C01L P005 C00G 112.4(3) . . ?
C01L P005 C01E 106.4(3) . . ?
C01L P005 C01W 109.7(4) . . ?
C00F C00A Os01 117.6(4) . . ?
C00F C00A C00H 127.1(5) . . ?
C00H C00A Os01 115.1(4) . . ?
C00M C00B H00B 119.4 . . ?
C00V C00B H00B 119.4 . . ?
C00V C00B C00M 121.2(7) . . ?
C00R C00C Os01 113.0(4) . . ?
C00R C00C C00Y 117.4(5) . . ?
C00Y C00C Os01 129.6(4) . . ?
C00K C00D P03 119.2(5) . . ?
C00Z C00D P03 123.3(5) . . ?
C00Z C00D C00K 117.3(6) . . ?
C00T C00E H00E 119.9 . . ?
C01H C00E H00E 119.9 . . ?
C01H C00E C00T 120.2(6) . . ?
C00A C00F Br02 122.8(5) . . ?
C00A C00F C00G 115.7(5) . . ?
C00G C00F Br02 121.6(4) . . ?
C00F C00G P005 123.3(5) . . ?
C00N C00G P005 124.1(5) . . ?
C00N C00G C00F 112.5(5) . . ?
C00A C00H H00H 122.3 . . ?
C00R C00H C00A 115.4(5) . . ?
C00R C00H H00H 122.3 . . ?
C00S C00I P04 122.6(5) . . ?
C00S C00I C01A 118.2(6) . . ?
C01A C00I P04 119.2(5) . . ?
C00X C00J P03 121.9(5) . . ?
C00X C00J C01B 118.1(6) . . ?
C01B C00J P03 119.2(5) . . ?
C00D C00K H00K 119.0 . . ?
C011 C00K C00D 122.1(6) . . ?
C011 C00K H00K 119.0 . . ?
C012 C00L Os01 136.6(5) . . ?
C012 C00L C014 143.7(6) . . ?
C014 C00L Os01 79.7(4) . . ?
C00B C00M P04 118.4(5) . . ?
C01D C00M P04 123.9(5) . . ?
C01D C00M C00B 117.5(6) . . ?
Os01 C00N H00N 120.3 . . ?
C00G C00N Os01 119.4(5) . . ?
C00G C00N H00N 120.3 . . ?
C01F C00O P04 120.0(5) . . ?
C01F C00O C01N 118.6(6) . . ?
C01N C00O P04 120.4(5) . . ?
C00Q C00P H00P 119.6 . . ?
C00Q C00P C01G 120.8(6) . . ?
C01G C00P H00P 119.6 . . ?
C00P C00Q P03 119.9(5) . . ?
C016 C00Q P03 122.4(5) . . ?
C016 C00Q C00P 117.7(6) . . ?
C00C C00R H00R 120.6 . . ?
C00H C00R C00C 118.9(6) . . ?
C00H C00R H00R 120.6 . . ?
C00I C00S H00S 119.9 . . ?
C01M C00S C00I 120.2(6) . . ?
C01M C00S H00S 119.9 . . ?
C00E C00T C014 119.7(6) . . ?
C010 C00T C00E 118.0(6) . . ?
C010 C00T C014 122.2(6) . . ?
C01X C00U C00W 120.7(6) . . ?
C01X C00U C01Y 117.8(6) . . ?
C01Y C00U C00W 121.5(6) . . ?
C00B C00V H00V 120.1 . . ?
C01T C00V C00B 119.7(7) . . ?
C01T C00V H00V 120.1 . . ?
C00Y C00W C00U 121.0(5) . . ?
C00Y C00W C012 122.4(6) . . ?
C012 C00W C00U 116.6(5) . . ?
C00J C00X H00X 119.2 . . ?
C00J C00X C01Z 121.6(6) . . ?
C01Z C00X H00X 119.2 . . ?
C00C C00Y C019 117.0(5) . . ?
C00W C00Y C00C 124.5(5) . . ?
C00W C00Y C019 118.2(5) . . ?
C00D C00Z H00Z 119.2 . . ?
C00D C00Z C025 121.7(7) . . ?
C025 C00Z H00Z 119.2 . . ?
C00T C010 H010 119.8 . . ?
C01R C010 C00T 120.3(6) . . ?
C01R C010 H010 119.8 . . ?
C00K C011 H011 121.0 . . ?
C00K C011 C01S 117.9(7) . . ?
C01S C011 H011 121.0 . . ?
C00L C012 C00W 123.9(6) . . ?
C00L C012 H012 118.1 . . ?
C00W C012 H012 118.1 . . ?
C017 C013 H013 119.6 . . ?
C017 C013 C01B 120.8(6) . . ?
C01B C013 H013 119.6 . . ?
Os01 C014 H014 113.2 . . ?
C00L C014 Os01 62.8(3) . . ?
C00L C014 C00T 124.9(6) . . ?
C00L C014 H014 113.2 . . ?
C00T C014 Os01 120.4(4) . . ?
C00T C014 H014 113.2 . . ?
C01L C015 H015 119.7 . . ?
C01L C015 C024 120.6(7) . . ?
C024 C015 H015 119.7 . . ?
C00Q C016 H016 119.2 . . ?
C01C C016 C00Q 121.6(6) . . ?
C01C C016 H016 119.2 . . ?
C013 C017 H017 120.2 . . ?
C013 C017 C01Z 119.5(6) . . ?
C01Z C017 H017 120.2 . . ?
C01M C018 H018 120.3 . . ?
C01M C018 C01Q 119.4(6) . . ?
C01Q C018 H018 120.3 . . ?
C01O C019 C00Y 120.5(6) . . ?
C023 C019 C00Y 120.3(6) . . ?
C023 C019 C01O 119.2(7) . . ?
C00I C01A H01A 119.6 . . ?
C00I C01A C01Q 120.9(6) . . ?
C01Q C01A H01A 119.6 . . ?
C00J C01B H01B 119.9 . . ?
C013 C01B C00J 120.2(6) . . ?
C013 C01B H01B 119.9 . . ?
C016 C01C H01C 119.8 . . ?
C016 C01C C01I 120.5(6) . . ?
C01I C01C H01C 119.8 . . ?
C00M C01D H01D 119.6 . . ?
C028 C01D C00M 120.8(7) . . ?
C028 C01D H01D 119.6 . . ?
C026 C01E P005 124.1(7) . . ?
C026 C01E C027 119.5(7) . . ?
C027 C01E P005 116.4(6) . . ?
C00O C01F H01F 119.4 . . ?
C01J C01F C00O 121.1(6) . . ?
C01J C01F H01F 119.4 . . ?
C00P C01G H01G 119.9 . . ?
C01I C01G C00P 120.2(6) . . ?
C01I C01G H01G 119.9 . . ?
C00E C01H H01H 119.5 . . ?
C01U C01H C00E 121.1(6) . . ?
C01U C01H H01H 119.5 . . ?
C01C C01I H01I 120.4 . . ?
C01G C01I C01C 119.2(6) . . ?
C01G C01I H01I 120.4 . . ?
C01F C01J H01J 120.0 . . ?
C01F C01J C01K 119.9(6) . . ?
C01K C01J H01J 120.0 . . ?
C01J C01K H01K 120.2 . . ?
C01P C01K C01J 119.6(6) . . ?
C01P C01K H01K 120.2 . . ?
C015 C01L P005 122.8(5) . . ?
C015 C01L C02M 119.4(7) . . ?
C02M C01L P005 117.8(6) . . ?
C00S C01M H01M 119.2 . . ?
C018 C01M C00S 121.5(6) . . ?
C018 C01M H01M 119.2 . . ?
C00O C01N H01N 120.1 . . ?
C01P C01N C00O 119.8(6) . . ?
C01P C01N H01N 120.1 . . ?
C019 C01O H01O 120.0 . . ?
C019 C01O C02D 120.0(8) . . ?
C02D C01O H01O 120.0 . . ?
C01K C01P C01N 120.8(6) . . ?
C01K C01P H01P 119.6 . . ?
C01N C01P H01P 119.6 . . ?
C018 C01Q C01A 119.8(7) . . ?
C018 C01Q H01Q 120.1 . . ?
C01A C01Q H01Q 120.1 . . ?
C010 C01R H01R 119.9 . . ?
C01U C01R C010 120.2(6) . . ?
C01U C01R H01R 119.9 . . ?
C011 C01S H01S 119.5 . . ?
C025 C01S C011 121.0(7) . . ?
C025 C01S H01S 119.5 . . ?
C00V C01T H01T 120.2 . . ?
C028 C01T C00V 119.6(7) . . ?
C028 C01T H01T 120.2 . . ?
C01H C01U C01R 120.1(6) . . ?
C01H C01U H01U 120.0 . . ?
C01R C01U H01U 120.0 . . ?
C01W C01V H01V 120.0 . . ?
C022 C01V H01V 120.0 . . ?
C022 C01V C01W 120.0(8) . . ?
C01V C01W P005 117.7(6) . . ?
C01V C01W C02G 119.8(8) . . ?
C02G C01W P005 122.2(6) . . ?
C00U C01X H01X 119.4 . . ?
C00U C01X C021 121.2(7) . . ?
C021 C01X H01X 119.4 . . ?
C00U C01Y H01Y 119.4 . . ?
C029 C01Y C00U 121.2(7) . . ?
C029 C01Y H01Y 119.4 . . ?
C00X C01Z H01Z 120.1 . . ?
C017 C01Z C00X 119.8(6) . . ?
C017 C01Z H01Z 120.1 . . ?
C021 C020 H020 119.3 . . ?
C021 C020 C029 121.4(7) . . ?
C029 C020 H020 119.3 . . ?
C01X C021 H021 120.7 . . ?
C020 C021 C01X 118.6(7) . . ?
C020 C021 H021 120.7 . . ?
C01V C022 H022 119.9 . . ?
C02C C022 C01V 120.3(9) . . ?
C02C C022 H022 119.9 . . ?
C019 C023 H023 120.3 . . ?
C019 C023 C02J 119.3(8) . . ?
C02J C023 H023 120.3 . . ?
C015 C024 H024 120.3 . . ?
C02B C024 C015 119.3(8) . . ?
C02B C024 H024 120.3 . . ?
C00Z C025 H025 120.0 . . ?
C01S C025 C00Z 120.0(7) . . ?
C01S C025 H025 120.0 . . ?
C01E C026 H026 120.9 . . ?
C01E C026 C02H 118.2(9) . . ?
C02H C026 H026 120.9 . . ?
C01E C027 H027 119.0 . . ?
C02E C027 C01E 122.1(8) . . ?
C02E C027 H027 119.0 . . ?
C01D C028 H028 119.5 . . ?
C01T C028 C01D 121.0(7) . . ?
C01T C028 H028 119.5 . . ?
C01Y C029 H029 120.2 . . ?
C020 C029 C01Y 119.6(7) . . ?
C020 C029 H029 120.2 . . ?
C024 C02B H02B 119.8 . . ?
C02L C02B C024 120.3(8) . . ?
C02L C02B H02B 119.8 . . ?
C022 C02C H02C 119.5 . . ?
C022 C02C C02N 121.0(9) . . ?
C02N C02C H02C 119.5 . . ?
C01O C02D H02D 119.7 . . ?
C02K C02D C01O 120.6(9) . . ?
C02K C02D H02D 119.7 . . ?
C027 C02E H02E 120.6 . . ?
C02F C02E C027 118.8(10) . . ?
C02F C02E H02E 120.6 . . ?
C02E C02F H02F 119.4 . . ?
C02H C02F C02E 121.1(9) . . ?
C02H C02F H02F 119.4 . . ?
C01W C02G H02G 120.4 . . ?
C01W C02G C02N 119.3(9) . . ?
C02N C02G H02G 120.4 . . ?
C026 C02H H02H 119.8 . . ?
C02F C02H C026 120.3(8) . . ?
C02F C02H H02H 119.8 . . ?
C023 C02J H02J 119.8 . . ?
C02K C02J C023 120.5(9) . . ?
C02K C02J H02J 119.8 . . ?
C02D C02K C02J 120.4(8) . . ?
C02D C02K H02K 119.8 . . ?
C02J C02K H02K 119.8 . . ?
C02B C02L H02L 119.0 . . ?
C02B C02L C02M 121.9(9) . . ?
C02M C02L H02L 119.0 . . ?
C01L C02M H02M 120.8 . . ?
C02L C02M C01L 118.4(8) . . ?
C02L C02M H02M 120.8 . . ?
C02C C02N C02G 119.6(9) . . ?
C02C C02N H02N 120.2 . . ?
C02G C02N H02N 120.2 . . ?
Cl06 C02O H02A 109.6 . . ?
Cl06 C02O H02I 109.6 . . ?
H02A C02O H02I 108.2 . . ?
C02P C02O Cl06 110.1(10) . . ?
C02P C02O H02A 109.6 . . ?
C02P C02O H02I 109.6 . . ?
Cl07 C02P H02O 109.1 . . ?
Cl07 C02P H02P 109.1 . . ?
C02O C02P Cl07 112.6(9) . . ?
C02O C02P H02O 109.1 . . ?
C02O C02P H02P 109.1 . . ?
H02O C02P H02P 107.8 . . ?

loop_
_geom_bond_atom_site_label_1
_geom_bond_atom_site_label_2
_geom_bond_distance
_geom_bond_site_symmetry_2
_geom_bond_publ_flag
Os01 P03 2.4147(14) . ?
Os01 P04 2.4593(14) . ?
Os01 C00A 2.108(5) . ?
Os01 C00C 2.115(6) . ?
Os01 C00L 2.020(6) . ?
Os01 C00N 2.091(6) . ?
Os01 C014 2.235(6) . ?
Br02 C00F 1.908(6) . ?
P03 C00D 1.832(6) . ?
P03 C00J 1.827(6) . ?
P03 C00Q 1.847(6) . ?
P04 C00I 1.843(6) . ?
P04 C00M 1.839(6) . ?
P04 C00O 1.831(6) . ?
P005 C00G 1.794(6) . ?
P005 C01E 1.802(7) . ?
P005 C01L 1.789(7) . ?
P005 C01W 1.810(8) . ?
Cl06 C02O 1.793(13) . ?
Cl07 C02P 1.759(13) . ?
C00A C00F 1.347(9) . ?
C00A C00H 1.418(8) . ?
C00B H00B 0.9300 . ?
C00B C00M 1.397(9) . ?
C00B C00V 1.381(9) . ?
C00C C00R 1.421(9) . ?
C00C C00Y 1.454(9) . ?
C00D C00K 1.407(9) . ?
C00D C00Z 1.377(9) . ?
C00E H00E 0.9300 . ?
C00E C00T 1.410(9) . ?
C00E C01H 1.373(9) . ?
C00F C00G 1.438(9) . ?
C00G C00N 1.364(9) . ?
C00H H00H 0.9300 . ?
C00H C00R 1.352(9) . ?
C00I C00S 1.398(9) . ?
C00I C01A 1.397(9) . ?
C00J C00X 1.376(9) . ?
C00J C01B 1.397(9) . ?
C00K H00K 0.9300 . ?
C00K C011 1.384(9) . ?
C00L C012 1.349(9) . ?
C00L C014 1.383(8) . ?
C00M C01D 1.380(9) . ?
C00N H00N 0.9300 . ?
C00O C01F 1.392(9) . ?
C00O C01N 1.407(9) . ?
C00P H00P 0.9300 . ?
C00P C00Q 1.394(9) . ?
C00P C01G 1.399(9) . ?
C00Q C016 1.390(8) . ?
C00R H00R 0.9300 . ?
C00S H00S 0.9300 . ?
C00S C01M 1.382(9) . ?
C00T C010 1.402(9) . ?
C00T C014 1.478(9) . ?
C00U C00W 1.482(9) . ?
C00U C01X 1.391(9) . ?
C00U C01Y 1.393(9) . ?
C00V H00V 0.9300 . ?
C00V C01T 1.375(11) . ?
C00W C00Y 1.386(9) . ?
C00W C012 1.427(8) . ?
C00X H00X 0.9300 . ?
C00X C01Z 1.393(9) . ?
C00Y C019 1.512(8) . ?
C00Z H00Z 0.9300 . ?
C00Z C025 1.380(10) . ?
C010 H010 0.9300 . ?
C010 C01R 1.384(9) . ?
C011 H011 0.9300 . ?
C011 C01S 1.397(11) . ?
C012 H012 0.9300 . ?
C013 H013 0.9300 . ?
C013 C017 1.376(10) . ?
C013 C01B 1.390(9) . ?
C014 H014 0.9800 . ?
C015 H015 0.9300 . ?
C015 C01L 1.378(10) . ?
C015 C024 1.382(10) . ?
C016 H016 0.9300 . ?
C016 C01C 1.376(9) . ?
C017 H017 0.9300 . ?
C017 C01Z 1.374(10) . ?
C018 H018 0.9300 . ?
C018 C01M 1.376(10) . ?
C018 C01Q 1.382(10) . ?
C019 C01O 1.388(10) . ?
C019 C023 1.373(10) . ?
C01A H01A 0.9300 . ?
C01A C01Q 1.401(9) . ?
C01B H01B 0.9300 . ?
C01C H01C 0.9300 . ?
C01C C01I 1.385(10) . ?
C01D H01D 0.9300 . ?
C01D C028 1.378(10) . ?
C01E C026 1.380(10) . ?
C01E C027 1.397(12) . ?
C01F H01F 0.9300 . ?
C01F C01J 1.392(9) . ?
C01G H01G 0.9300 . ?
C01G C01I 1.381(10) . ?
C01H H01H 0.9300 . ?
C01H C01U 1.363(10) . ?
C01I H01I 0.9300 . ?
C01J H01J 0.9300 . ?
C01J C01K 1.395(10) . ?
C01K H01K 0.9300 . ?
C01K C01P 1.379(10) . ?
C01L C02M 1.399(11) . ?
C01M H01M 0.9300 . ?
C01N H01N 0.9300 . ?
C01N C01P 1.399(10) . ?
C01O H01O 0.9300 . ?
C01O C02D 1.389(11) . ?
C01P H01P 0.9300 . ?
C01Q H01Q 0.9300 . ?
C01R H01R 0.9300 . ?
C01R C01U 1.382(9) . ?
C01S H01S 0.9300 . ?
C01S C025 1.366(11) . ?
C01T H01T 0.9300 . ?
C01T C028 1.361(11) . ?
C01U H01U 0.9300 . ?
C01V H01V 0.9300 . ?
C01V C01W 1.379(11) . ?
C01V C022 1.373(11) . ?
C01W C02G 1.385(11) . ?
C01X H01X 0.9300 . ?
C01X C021 1.396(10) . ?
C01Y H01Y 0.9300 . ?
C01Y C029 1.374(10) . ?
C01Z H01Z 0.9300 . ?
C020 H020 0.9300 . ?
C020 C021 1.371(11) . ?
C020 C029 1.368(12) . ?
C021 H021 0.9300 . ?
C022 H022 0.9300 . ?
C022 C02C 1.356(13) . ?
C023 H023 0.9300 . ?
C023 C02J 1.400(10) . ?
C024 H024 0.9300 . ?
C024 C02B 1.378(13) . ?
C025 H025 0.9300 . ?
C026 H026 0.9300 . ?
C026 C02H 1.431(12) . ?
C027 H027 0.9300 . ?
C027 C02E 1.379(12) . ?
C028 H028 0.9300 . ?
C029 H029 0.9300 . ?
C02B H02B 0.9300 . ?
C02B C02L 1.340(14) . ?
C02C H02C 0.9300 . ?
C02C C02N 1.370(14) . ?
C02D H02D 0.9300 . ?
C02D C02K 1.340(14) . ?
C02E H02E 0.9300 . ?
C02E C02F 1.366(13) . ?
C02F H02F 0.9300 . ?
C02F C02H 1.378(14) . ?
C02G H02G 0.9300 . ?
C02G C02N 1.394(13) . ?
C02H H02H 0.9300 . ?
C02J H02J 0.9300 . ?
C02J C02K 1.362(13) . ?
C02K H02K 0.9300 . ?
C02L H02L 0.9300 . ?
C02L C02M 1.382(12) . ?
C02M H02M 0.9300 . ?
C02N H02N 0.9300 . ?
C02O H02A 0.9700 . ?
C02O H02I 0.9700 . ?
C02O C02P 1.531(17) . ?
C02P H02O 0.9700 . ?
C02P H02P 0.9700 . ?

loop_
_geom_torsion_atom_site_label_1
_geom_torsion_atom_site_label_2
_geom_torsion_atom_site_label_3
_geom_torsion_atom_site_label_4
_geom_torsion
_geom_torsion_site_symmetry_1
_geom_torsion_site_symmetry_2
_geom_torsion_site_symmetry_3
_geom_torsion_site_symmetry_4
_geom_torsion_publ_flag
Os01 P03 C00D C00K -83.2(5) . . . . ?
Os01 P03 C00D C00Z 92.3(5) . . . . ?
Os01 P03 C00J C00X 152.8(4) . . . . ?
Os01 P03 C00J C01B -37.9(6) . . . . ?
Os01 P03 C00Q C00P -56.4(5) . . . . ?
Os01 P03 C00Q C016 124.3(5) . . . . ?
Os01 P04 C00I C00S -129.4(4) . . . . ?
Os01 P04 C00I C01A 49.7(5) . . . . ?
Os01 P04 C00M C00B 77.2(5) . . . . ?
Os01 P04 C00M C01D -98.4(5) . . . . ?
Os01 P04 C00O C01F 41.3(6) . . . . ?
Os01 P04 C00O C01N -149.7(4) . . . . ?
Os01 C00A C00F Br02 -175.2(3) . . . . ?
Os01 C00A C00F C00G 5.0(7) . . . . ?
Os01 C00A C00H C00R -3.2(7) . . . . ?
Os01 C00C C00R C00H -0.8(7) . . . . ?
Os01 C00C C00Y C00W -0.8(9) . . . . ?
Os01 C00C C00Y C019 174.3(4) . . . . ?
Os01 C00L C012 C00W -8.0(10) . . . . ?
Os01 C00L C014 C00T -109.6(5) . . . . ?
Br02 C00F C00G P005 -5.9(7) . . . . ?
Br02 C00F C00G C00N 177.2(4) . . . . ?
P03 C00D C00K C011 176.2(5) . . . . ?
P03 C00D C00Z C025 -175.3(5) . . . . ?
P03 C00J C00X C01Z 170.5(5) . . . . ?
P03 C00J C01B C013 -169.2(5) . . . . ?
P03 C00Q C016 C01C 178.3(5) . . . . ?
P04 C00I C00S C01M 178.9(5) . . . . ?
P04 C00I C01A C01Q -179.3(5) . . . . ?
P04 C00M C01D C028 175.0(5) . . . . ?
P04 C00O C01F C01J 168.6(5) . . . . ?
P04 C00O C01N C01P -170.4(5) . . . . ?
P005 C00G C00N Os01 -177.1(3) . . . . ?
P005 C01E C026 C02H 179.3(6) . . . . ?
P005 C01E C027 C02E 179.3(7) . . . . ?
P005 C01L C02M C02L 178.2(9) . . . . ?
P005 C01W C02G C02N -175.8(8) . . . . ?
Cl06 C02O C02P Cl07 -64.7(11) . . . . ?
C00A C00F C00G P005 173.8(4) . . . . ?
C00A C00F C00G C00N -3.1(8) . . . . ?
C00A C00H C00R C00C 2.6(8) . . . . ?
C00B C00M C01D C028 -0.6(9) . . . . ?
C00B C00V C01T C028 -1.7(10) . . . . ?
C00C C00Y C019 C01O 72.9(8) . . . . ?
C00C C00Y C019 C023 -106.2(7) . . . . ?
C00D P03 C00J C00X 26.3(6) . . . . ?
C00D P03 C00J C01B -164.4(5) . . . . ?
C00D P03 C00Q C00P 69.2(5) . . . . ?
C00D P03 C00Q C016 -110.1(5) . . . . ?
C00D C00K C011 C01S -1.1(9) . . . . ?
C00D C00Z C025 C01S -0.4(10) . . . . ?
C00E C00T C010 C01R -2.3(9) . . . . ?
C00E C00T C014 Os01 94.9(6) . . . . ?
C00E C00T C014 C00L 171.2(6) . . . . ?
C00E C01H C01U C01R -2.2(10) . . . . ?
C00F C00A C00H C00R -178.8(6) . . . . ?
C00F C00G C00N Os01 -0.2(7) . . . . ?
C00G P005 C01E C026 109.5(7) . . . . ?
C00G P005 C01E C027 -72.4(6) . . . . ?
C00G P005 C01L C015 -2.7(8) . . . . ?
C00G P005 C01L C02M 178.8(7) . . . . ?
C00G P005 C01W C01V -53.0(7) . . . . ?
C00G P005 C01W C02G 121.7(7) . . . . ?
C00H C00A C00F Br02 0.3(9) . . . . ?
C00H C00A C00F C00G -179.4(5) . . . . ?
C00I P04 C00M C00B -153.4(5) . . . . ?
C00I P04 C00M C01D 31.1(6) . . . . ?
C00I P04 C00O C01F -91.9(5) . . . . ?
C00I P04 C00O C01N 77.1(5) . . . . ?
C00I C00S C01M C018 -0.4(9) . . . . ?
C00I C01A C01Q C018 1.0(10) . . . . ?
C00J P03 C00D C00K 46.7(5) . . . . ?
C00J P03 C00D C00Z -137.8(5) . . . . ?
C00J P03 C00Q C00P 174.4(5) . . . . ?
C00J P03 C00Q C016 -4.9(6) . . . . ?
C00J C00X C01Z C017 -1.5(10) . . . . ?
C00K C00D C00Z C025 0.2(9) . . . . ?
C00K C011 C01S C025 1.0(10) . . . . ?
C00M P04 C00I C00S 107.5(5) . . . . ?
C00M P04 C00I C01A -73.4(5) . . . . ?
C00M P04 C00O C01F 163.8(5) . . . . ?
C00M P04 C00O C01N -27.2(6) . . . . ?
C00M C00B C00V C01T 1.4(10) . . . . ?
C00M C01D C028 C01T 0.3(11) . . . . ?
C00O P04 C00I C00S 4.2(5) . . . . ?
C00O P04 C00I C01A -176.7(5) . . . . ?
C00O P04 C00M C00B -52.3(5) . . . . ?
C00O P04 C00M C01D 132.2(5) . . . . ?
C00O C01F C01J C01K 1.3(9) . . . . ?
C00O C01N C01P C01K 2.4(10) . . . . ?
C00P C00Q C016 C01C -1.0(9) . . . . ?
C00P C01G C01I C01C 1.8(10) . . . . ?
C00Q P03 C00D C00K 149.6(5) . . . . ?
C00Q P03 C00D C00Z -35.0(6) . . . . ?
C00Q P03 C00J C00X -79.8(6) . . . . ?
C00Q P03 C00J C01B 89.5(5) . . . . ?
C00Q C00P C01G C01I -2.9(9) . . . . ?
C00Q C016 C01C C01I 0.0(10) . . . . ?
C00R C00C C00Y C00W 179.1(5) . . . . ?
C00R C00C C00Y C019 -5.8(8) . . . . ?
C00S C00I C01A C01Q -0.2(9) . . . . ?
C00T C00E C01H C01U -0.4(10) . . . . ?
C00T C010 C01R C01U -0.1(10) . . . . ?
C00U C00W C00Y C00C -178.1(5) . . . . ?
C00U C00W C00Y C019 6.9(9) . . . . ?
C00U C00W C012 C00L -178.0(6) . . . . ?
C00U C01X C021 C020 1.6(11) . . . . ?
C00U C01Y C029 C020 1.9(12) . . . . ?
C00V C00B C00M P04 -176.1(5) . . . . ?
C00V C00B C00M C01D -0.3(9) . . . . ?
C00V C01T C028 C01D 0.9(11) . . . . ?
C00W C00U C01X C021 176.1(6) . . . . ?
C00W C00U C01Y C029 -177.8(6) . . . . ?
C00W C00Y C019 C01O -111.7(7) . . . . ?
C00W C00Y C019 C023 69.2(8) . . . . ?
C00X C00J C01B C013 0.5(9) . . . . ?
C00Y C00C C00R C00H 179.4(5) . . . . ?
C00Y C00W C012 C00L 1.0(9) . . . . ?
C00Y C019 C01O C02D 179.8(6) . . . . ?
C00Y C019 C023 C02J -179.9(6) . . . . ?
C00Z C00D C00K C011 0.5(9) . . . . ?
C010 C00T C014 Os01 -83.1(7) . . . . ?
C010 C00T C014 C00L -6.8(9) . . . . ?
C010 C01R C01U C01H 2.4(10) . . . . ?
C011 C01S C025 C00Z -0.3(11) . . . . ?
C012 C00L C014 Os01 -177.9(10) . . . . ?
C012 C00L C014 C00T 72.5(11) . . . . ?
C012 C00W C00Y C00C 2.9(9) . . . . ?
C012 C00W C00Y C019 -172.2(6) . . . . ?
C013 C017 C01Z C00X 0.2(11) . . . . ?
C014 C00L C012 C00W 169.0(8) . . . . ?
C014 C00T C010 C01R 175.7(6) . . . . ?
C015 C01L C02M C02L -0.3(16) . . . . ?
C015 C024 C02B C02L -0.2(16) . . . . ?
C016 C01C C01I C01G -0.4(10) . . . . ?
C017 C013 C01B C00J -1.7(10) . . . . ?
C019 C01O C02D C02K 0.4(12) . . . . ?
C019 C023 C02J C02K -0.2(12) . . . . ?
C01A C00I C00S C01M -0.1(9) . . . . ?
C01B C00J C00X C01Z 1.1(9) . . . . ?
C01B C013 C017 C01Z 1.4(11) . . . . ?
C01E P005 C00G C00F -172.2(5) . . . . ?
C01E P005 C00G C00N 4.3(6) . . . . ?
C01E P005 C01L C015 -123.0(7) . . . . ?
C01E P005 C01L C02M 58.6(8) . . . . ?
C01E P005 C01W C01V 67.2(7) . . . . ?
C01E P005 C01W C02G -118.2(7) . . . . ?
C01E C026 C02H C02F 1.0(12) . . . . ?
C01E C027 C02E C02F 1.4(13) . . . . ?
C01F C00O C01N C01P -1.2(9) . . . . ?
C01F C01J C01K C01P -0.1(10) . . . . ?
C01G C00P C00Q P03 -176.9(5) . . . . ?
C01G C00P C00Q C016 2.4(9) . . . . ?
C01H C00E C00T C010 2.6(9) . . . . ?
C01H C00E C00T C014 -175.5(6) . . . . ?
C01J C01K C01P C01N -1.7(10) . . . . ?
C01L P005 C00G C00F 69.5(6) . . . . ?
C01L P005 C00G C00N -114.0(6) . . . . ?
C01L P005 C01E C026 -128.6(6) . . . . ?
C01L P005 C01E C027 49.5(7) . . . . ?
C01L P005 C01W C01V -176.0(6) . . . . ?
C01L P005 C01W C02G -1.4(8) . . . . ?
C01L C015 C024 C02B 1.3(13) . . . . ?
C01M C018 C01Q C01A -1.5(10) . . . . ?
C01N C00O C01F C01J -0.6(9) . . . . ?
C01O C019 C023 C02J 1.0(11) . . . . ?
C01O C02D C02K C02J 0.5(13) . . . . ?
C01Q C018 C01M C00S 1.2(10) . . . . ?
C01V C01W C02G C02N -1.3(14) . . . . ?
C01V C022 C02C C02N -0.3(16) . . . . ?
C01W P005 C00G C00F -52.0(6) . . . . ?
C01W P005 C00G C00N 124.5(5) . . . . ?
C01W P005 C01E C026 -9.7(7) . . . . ?
C01W P005 C01E C027 168.3(6) . . . . ?
C01W P005 C01L C015 118.0(7) . . . . ?
C01W P005 C01L C02M -60.4(8) . . . . ?
C01W C01V C022 C02C -0.9(14) . . . . ?
C01W C02G C02N C02C 0.1(16) . . . . ?
C01X C00U C00W C00Y -129.3(7) . . . . ?
C01X C00U C00W C012 49.7(8) . . . . ?
C01X C00U C01Y C029 2.3(10) . . . . ?
C01Y C00U C00W C00Y 50.8(9) . . . . ?
C01Y C00U C00W C012 -130.2(6) . . . . ?
C01Y C00U C01X C021 -4.0(10) . . . . ?
C021 C020 C029 C01Y -4.5(13) . . . . ?
C022 C01V C01W P005 176.5(7) . . . . ?
C022 C01V C01W C02G 1.7(13) . . . . ?
C022 C02C C02N C02G 0.8(17) . . . . ?
C023 C019 C01O C02D -1.1(11) . . . . ?
C023 C02J C02K C02D -0.5(13) . . . . ?
C024 C015 C01L P005 -179.5(6) . . . . ?
C024 C015 C01L C02M -1.1(13) . . . . ?
C024 C02B C02L C02M -1.2(19) . . . . ?
C026 C01E C027 C02E -2.6(12) . . . . ?
C027 C01E C026 C02H 1.3(11) . . . . ?
C027 C02E C02F C02H 1.1(13) . . . . ?
C029 C020 C021 C01X 2.8(12) . . . . ?
C02B C02L C02M C01L 1.4(19) . . . . ?
C02E C02F C02H C026 -2.3(13) . . . . ?

loop_
_smtbx_masks_void_nr
_smtbx_masks_void_average_x
_smtbx_masks_void_average_y
_smtbx_masks_void_average_z
_smtbx_masks_void_volume
_smtbx_masks_void_count_electrons
_smtbx_masks_void_content
1 0.367 0.878 0.696 192.5 55.5 ?
2 0.633 0.122 0.304 192.5 56.2 ?
